data_7118675
loop_
_publ_author_name
'Less, Robert J.'
'Garc\'ia-Rodr\'iguez, Ra\'ul'
'Simmonds, Hayley R.'
'Allen, Lucy K.'
'Bond, Andrew D.'
'Wright, Dominic S.'

_publ_section_title
;
 Use of crown ethers to isolate intermediates in ammonia-borane
 dehydrocoupling reactions.
;
_journal_issue 18
_journal_name_full 'Chemical communications (Cambridge, England)'
_journal_page_first 3650
_journal_page_last 3652
_journal_paper_doi 10.1039/c6cc00088f
_journal_volume 52
_journal_year 2016
_chemical_absolute_configuration unk
_chemical_formula_moiety '2(C12 H24 O6), B H8 N2 +, Al Cl4 -'
_chemical_formula_sum 'C24 H56 Al B Cl4 N2 O12'
_chemical_formula_weight 744.29
_space_group_crystal_system monoclinic
_space_group_IT_number 7
_space_group_name_Hall 'P -2yac'
_space_group_name_H-M_alt 'P 1 n 1'
_symmetry_space_group_name_Hall 'P -2yac'
_symmetry_space_group_name_H-M 'P 1 n 1'
_atom_sites_solution_hydrogens geom
_audit_creation_method SHELXL-2014/7
_audit_update_record
;
2015-12-18 deposited with the CCDC.
2016-01-29 downloaded from the CCDC.
;
_cell_angle_alpha 90
_cell_angle_beta 94.329(2)
_cell_angle_gamma 90
_cell_formula_units_Z 4
_cell_length_a 13.6132(5)
_cell_length_b 16.0212(6)
_cell_length_c 17.7762(7)
_cell_measurement_reflns_used 9831
_cell_measurement_temperature 180(2)
_cell_measurement_theta_max 70.32
_cell_measurement_theta_min 3.72
_cell_volume 3865.9(3)
_computing_cell_refinement 'SAINT (Bruker, 2014)'
_computing_data_collection 'APEX2 (Bruker, 2014)'
_computing_data_reduction SAINT
_computing_molecular_graphics 'Mercury (Macrae et al., 2008)'
_computing_publication_material SHELXL
_computing_structure_refinement 'SHELXL (Sheldrick, 2015)'
_computing_structure_solution 'SHELXT (Sheldrick, 2015)'
_diffrn_ambient_temperature 180(2)
_diffrn_measured_fraction_theta_full 1.000
_diffrn_measured_fraction_theta_max 0.999
_diffrn_measurement_device_type 'Bruker D8-QUEST PHOTON-100'
_diffrn_measurement_method '\w and \f-scans'
_diffrn_radiation_type CuK\a
_diffrn_radiation_wavelength 1.54178
_diffrn_reflns_av_R_equivalents 0.0582
_diffrn_reflns_av_unetI/netI 0.0511
_diffrn_reflns_laue_measured_fraction_full 1.000
_diffrn_reflns_laue_measured_fraction_max 0.999
_diffrn_reflns_limit_h_max 16
_diffrn_reflns_limit_h_min -16
_diffrn_reflns_limit_k_max 19
_diffrn_reflns_limit_k_min -19
_diffrn_reflns_limit_l_max 20
_diffrn_reflns_limit_l_min -21
_diffrn_reflns_number 53146
_diffrn_reflns_point_group_measured_fraction_full 1.000
_diffrn_reflns_point_group_measured_fraction_max 0.999
_diffrn_reflns_theta_full 67.679
_diffrn_reflns_theta_max 70.400
_diffrn_reflns_theta_min 2.758
_diffrn_source 'Incoatec I\mS Cu microsource'
_exptl_absorpt_coefficient_mu 3.457
_exptl_absorpt_correction_T_max 0.7533
_exptl_absorpt_correction_T_min 0.5384
_exptl_absorpt_correction_type multi-scan
_exptl_absorpt_process_details 'SADABS (Bruker, 2014)'
_exptl_crystal_colour colourless
_exptl_crystal_density_diffrn 1.279
_exptl_crystal_description block
_exptl_crystal_F_000 1584
_exptl_crystal_size_max 0.400
_exptl_crystal_size_mid 0.250
_exptl_crystal_size_min 0.200
_refine_diff_density_max 1.332
_refine_diff_density_min -0.640
_refine_diff_density_rms 0.107
_refine_ls_abs_structure_details 'Refined as an inversion twin.'
_refine_ls_abs_structure_Flack 0.25(2)
_refine_ls_extinction_method none
_refine_ls_goodness_of_fit_ref 1.085
_refine_ls_hydrogen_treatment constr
_refine_ls_matrix_type full
_refine_ls_number_parameters 794
_refine_ls_number_reflns 14383
_refine_ls_number_restraints 2
_refine_ls_restrained_S_all 1.085
_refine_ls_R_factor_all 0.0821
_refine_ls_R_factor_gt 0.0747
_refine_ls_shift/su_max 0.000
_refine_ls_shift/su_mean 0.000
_refine_ls_structure_factor_coef Fsqd
_refine_ls_weighting_details 'w=1/[\s^2^(Fo^2^)+(0.0998P)^2^+6.2086P] where P=(Fo^2^+2Fc^2^)/3'
_refine_ls_weighting_scheme calc
_refine_ls_wR_factor_gt 0.1859
_refine_ls_wR_factor_ref 0.1941
_reflns_Friedel_coverage 0.997
_reflns_friedel_fraction_full 1.000
_reflns_friedel_fraction_max 0.999
_reflns_number_gt 13021
_reflns_number_total 14383
_reflns_threshold_expression 'I > 2\s(I)'
_cod_data_source_file c6cc00088f2.cif
_cod_data_source_block dw_b2_0033
_cod_depositor_comments 'Adding full bibliography for 7118673--7118675.cif.'
_cod_database_code 7118675
_cambridge_user_name 'Rob Less'
_cambridge_user_crsid rjl1003
_cambridge_supervisor_name 'Dominic Wright'
_cambridge_supervisor_crsid dsw1000
_cambridge_crystallographer_name 'Andrew Bond'
_cambridge_crystallographer_crsid adb29
_cambridge_sample_id RL1363A
_cambridge_data_id dw_b2_0033
_shelx_space_group_comment
;
The symmetry employed for this shelxl refinement is uniquely defined
by the following loop, which should always be used as a source of
symmetry information in preference to the above space-group names.
They are only intended as comments.
;
_shelx_estimated_absorpt_t_min 0.339
_shelx_estimated_absorpt_t_max 0.545

loop_
_space_group_symop_operation_xyz
'x, y, z'
'x+1/2, -y, z+1/2'

loop_
_atom_site_label
_atom_site_type_symbol
_atom_site_fract_x
_atom_site_fract_y
_atom_site_fract_z
_atom_site_U_iso_or_equiv
_atom_site_adp_type
_atom_site_occupancy
_atom_site_site_symmetry_order
_atom_site_calc_flag
_atom_site_refinement_flags_posn
_atom_site_refinement_flags_adp
Al1 Al 0.92361(18) 0.2658(2) 0.62962(14) 0.0507(7) Uani 1 1 d . .
Al2 Al 0.95581(15) 0.80128(15) 0.85605(12) 0.0356(5) Uani 1 1 d . .
Cl1 Cl 0.9220(2) 0.3789(3) 0.6910(3) 0.131(2) Uani 1 1 d . .
Cl2 Cl 0.9295(2) 0.1593(3) 0.7041(2) 0.1203(18) Uani 1 1 d . .
Cl3 Cl 0.79512(15) 0.25944(16) 0.55276(12) 0.0526(5) Uani 1 1 d . .
Cl4 Cl 1.05262(15) 0.26122(14) 0.57012(13) 0.0492(5) Uani 1 1 d . .
Cl5 Cl 0.96733(19) 0.93411(15) 0.8710(2) 0.0745(8) Uani 1 1 d . .
Cl6 Cl 0.9774(2) 0.7700(2) 0.74301(13) 0.0755(9) Uani 1 1 d . .
Cl7 Cl 0.81368(14) 0.76078(13) 0.88608(12) 0.0459(5) Uani 1 1 d . .
Cl8 Cl 1.06593(14) 0.74231(14) 0.92792(11) 0.0459(5) Uani 1 1 d . .
O1 O 0.5352(4) 0.4073(3) 0.6614(3) 0.0342(11) Uani 1 1 d . .
O2 O 0.3299(4) 0.3920(3) 0.6175(3) 0.0355(11) Uani 1 1 d . .
O3 O 0.2042(4) 0.5171(3) 0.6671(3) 0.0374(12) Uani 1 1 d . .
O4 O 0.2734(4) 0.6048(3) 0.7993(3) 0.0357(11) Uani 1 1 d . .
O5 O 0.4816(4) 0.6366(3) 0.8271(3) 0.0389(12) Uani 1 1 d . .
O6 O 0.6059(4) 0.5062(3) 0.7899(3) 0.0373(12) Uani 1 1 d . .
C1 C 0.4909(7) 0.3373(5) 0.6236(5) 0.0422(19) Uani 1 1 d . .
H1C H 0.4683 0.2972 0.6610 0.051 Uiso 1 1 calc R U
H1D H 0.5398 0.3088 0.5941 0.051 Uiso 1 1 calc R U
C2 C 0.4061(7) 0.3651(5) 0.5727(5) 0.0406(18) Uani 1 1 d . .
H2C H 0.4263 0.4115 0.5405 0.049 Uiso 1 1 calc R U
H2D H 0.3823 0.3185 0.5396 0.049 Uiso 1 1 calc R U
C3 C 0.2449(6) 0.4189(5) 0.5741(4) 0.0378(17) Uani 1 1 d . .
H3A H 0.2181 0.3728 0.5417 0.045 Uiso 1 1 calc R U
H3B H 0.2616 0.4659 0.5412 0.045 Uiso 1 1 calc R U
C4 C 0.1693(6) 0.4465(5) 0.6266(4) 0.0378(17) Uani 1 1 d . .
H4A H 0.1066 0.4601 0.5972 0.045 Uiso 1 1 calc R U
H4B H 0.1565 0.4008 0.6621 0.045 Uiso 1 1 calc R U
C5 C 0.1413(5) 0.5437(5) 0.7223(5) 0.0381(17) Uani 1 1 d . .
H5A H 0.1368 0.4998 0.7611 0.046 Uiso 1 1 calc R U
H5B H 0.0743 0.5542 0.6985 0.046 Uiso 1 1 calc R U
C6 C 0.1822(6) 0.6216(5) 0.7577(5) 0.0426(19) Uani 1 1 d . .
H6A H 0.1922 0.6635 0.7181 0.051 Uiso 1 1 calc R U
H6B H 0.1349 0.6448 0.7919 0.051 Uiso 1 1 calc R U
C7 C 0.3155(7) 0.6790(5) 0.8311(5) 0.045(2) Uani 1 1 d . .
H7A H 0.2686 0.7053 0.8638 0.054 Uiso 1 1 calc R U
H7B H 0.3279 0.7187 0.7902 0.054 Uiso 1 1 calc R U
C8 C 0.4088(7) 0.6612(5) 0.8758(5) 0.0443(19) Uani 1 1 d . .
H8A H 0.4311 0.7116 0.9044 0.053 Uiso 1 1 calc R U
H8B H 0.3985 0.6160 0.9124 0.053 Uiso 1 1 calc R U
C9 C 0.5747(6) 0.6226(5) 0.8662(5) 0.0423(19) Uani 1 1 d . .
H9A H 0.5675 0.5839 0.9089 0.051 Uiso 1 1 calc R U
H9B H 0.6019 0.6759 0.8867 0.051 Uiso 1 1 calc R U
C10 C 0.6435(6) 0.5854(6) 0.8127(5) 0.0439(19) Uani 1 1 d . .
H10A H 0.6476 0.6221 0.7682 0.053 Uiso 1 1 calc R U
H10B H 0.7104 0.5794 0.8381 0.053 Uiso 1 1 calc R U
C11 C 0.6670(6) 0.4656(6) 0.7404(5) 0.0429(19) Uani 1 1 d . .
H11A H 0.7315 0.4523 0.7672 0.051 Uiso 1 1 calc R U
H11B H 0.6786 0.5027 0.6973 0.051 Uiso 1 1 calc R U
C12 C 0.6171(6) 0.3867(5) 0.7121(5) 0.0426(19) Uani 1 1 d . .
H12A H 0.6641 0.3518 0.6861 0.051 Uiso 1 1 calc R U
H12B H 0.5947 0.3544 0.7551 0.051 Uiso 1 1 calc R U
O7 O 0.6884(5) 0.5678(4) 0.5777(4) 0.0509(15) Uani 1 1 d . .
O8 O 0.5402(5) 0.5315(4) 0.4625(4) 0.0557(17) Uani 1 1 d . .
O9 O 0.4097(5) 0.6663(4) 0.4108(3) 0.0503(15) Uani 1 1 d . .
O10 O 0.3754(4) 0.8041(4) 0.5037(3) 0.0420(13) Uani 1 1 d . .
O11 O 0.5246(4) 0.8487(3) 0.6133(3) 0.0354(11) Uani 1 1 d . .
O12 O 0.6672(4) 0.7264(3) 0.6361(3) 0.0395(12) Uani 1 1 d . .
C13 C 0.6843(9) 0.4928(6) 0.5302(6) 0.065(3) Uani 1 1 d . .
H13A H 0.7523 0.4723 0.5262 0.078 Uiso 1 1 calc R U
H13B H 0.6479 0.4488 0.5557 0.078 Uiso 1 1 calc R U
C14 C 0.6383(8) 0.5043(6) 0.4551(6) 0.061(3) Uani 1 1 d . .
H14A H 0.6748 0.5466 0.4276 0.074 Uiso 1 1 calc R U
H14B H 0.6382 0.4512 0.4267 0.074 Uiso 1 1 calc R U
C15 C 0.4911(9) 0.5373(7) 0.3900(5) 0.063(3) Uani 1 1 d . .
H15A H 0.4794 0.4805 0.3691 0.076 Uiso 1 1 calc R U
H15B H 0.5329 0.5679 0.3560 0.076 Uiso 1 1 calc R U
C16 C 0.3961(9) 0.5812(7) 0.3935(5) 0.061(3) Uani 1 1 d . .
H16A H 0.3574 0.5758 0.3443 0.073 Uiso 1 1 calc R U
H16B H 0.3581 0.5546 0.4324 0.073 Uiso 1 1 calc R U
C17 C 0.3210(7) 0.7128(8) 0.4059(5) 0.061(3) Uani 1 1 d . .
H17A H 0.2746 0.6886 0.4402 0.074 Uiso 1 1 calc R U
H17B H 0.2899 0.7099 0.3538 0.074 Uiso 1 1 calc R U
C18 C 0.3408(7) 0.8005(7) 0.4264(5) 0.059(3) Uani 1 1 d . .
H18A H 0.3910 0.8238 0.3948 0.071 Uiso 1 1 calc R U
H18B H 0.2798 0.8339 0.4178 0.071 Uiso 1 1 calc R U
C19 C 0.3884(6) 0.8865(5) 0.5318(5) 0.044(2) Uani 1 1 d . .
H19A H 0.3245 0.9163 0.5286 0.053 Uiso 1 1 calc R U
H19B H 0.4344 0.9175 0.5015 0.053 Uiso 1 1 calc R U
C20 C 0.4293(6) 0.8814(5) 0.6123(5) 0.0402(18) Uani 1 1 d . .
H20A H 0.4310 0.9376 0.6355 0.048 Uiso 1 1 calc R U
H20B H 0.3873 0.8449 0.6414 0.048 Uiso 1 1 calc R U
C21 C 0.5673(7) 0.8298(5) 0.6870(4) 0.0412(18) Uani 1 1 d . .
H21A H 0.5277 0.7867 0.7107 0.049 Uiso 1 1 calc R U
H21B H 0.5684 0.8805 0.7190 0.049 Uiso 1 1 calc R U
C22 C 0.6700(7) 0.7987(5) 0.6810(5) 0.045(2) Uani 1 1 d . .
H22A H 0.7099 0.8422 0.6581 0.054 Uiso 1 1 calc R U
H22B H 0.7010 0.7859 0.7319 0.054 Uiso 1 1 calc R U
C23 C 0.7615(6) 0.6924(6) 0.6239(6) 0.052(2) Uani 1 1 d . .
H23A H 0.7890 0.6640 0.6703 0.062 Uiso 1 1 calc R U
H23B H 0.8071 0.7379 0.6121 0.062 Uiso 1 1 calc R U
C24 C 0.7526(7) 0.6320(6) 0.5607(6) 0.054(2) Uani 1 1 d . .
H24A H 0.7271 0.6607 0.5139 0.065 Uiso 1 1 calc R U
H24B H 0.8182 0.6086 0.5524 0.065 Uiso 1 1 calc R U
O13 O 0.9553(4) 0.6386(3) 0.4256(3) 0.0435(13) Uani 1 1 d . .
O14 O 0.7659(4) 0.6597(3) 0.3600(3) 0.0333(11) Uani 1 1 d . .
O15 O 0.6876(4) 0.8186(3) 0.3950(3) 0.0346(11) Uani 1 1 d . .
O16 O 0.7930(4) 0.8921(3) 0.5212(3) 0.0402(12) Uani 1 1 d . .
O17 O 0.9977(4) 0.9165(3) 0.5176(3) 0.0386(12) Uani 1 1 d . .
O18 O 1.0829(4) 0.7521(4) 0.4997(3) 0.0455(14) Uani 1 1 d . .
C25 C 0.9080(6) 0.5757(5) 0.3781(5) 0.0412(18) Uani 1 1 d . .
H25A H 0.8740 0.5354 0.4094 0.049 Uiso 1 1 calc R U
H25B H 0.9581 0.5449 0.3515 0.049 Uiso 1 1 calc R U
C26 C 0.8358(6) 0.6142(5) 0.3222(4) 0.0367(17) Uani 1 1 d . .
H26A H 0.8702 0.6519 0.2887 0.044 Uiso 1 1 calc R U
H26B H 0.8022 0.5702 0.2907 0.044 Uiso 1 1 calc R U
C27 C 0.6961(6) 0.7029(5) 0.3113(4) 0.0378(17) Uani 1 1 d . .
H27A H 0.6555 0.6625 0.2803 0.045 Uiso 1 1 calc R U
H27B H 0.7304 0.7396 0.2769 0.045 Uiso 1 1 calc R U
C28 C 0.6319(6) 0.7538(5) 0.3578(5) 0.0419(18) Uani 1 1 d . .
H28A H 0.5772 0.7783 0.3251 0.050 Uiso 1 1 calc R U
H28B H 0.6031 0.7177 0.3957 0.050 Uiso 1 1 calc R U
C29 C 0.6420(6) 0.8495(5) 0.4587(5) 0.0420(18) Uani 1 1 d . .
H29A H 0.6369 0.8040 0.4959 0.050 Uiso 1 1 calc R U
H29B H 0.5744 0.8686 0.4428 0.050 Uiso 1 1 calc R U
C30 C 0.6982(6) 0.9192(6) 0.4945(6) 0.049(2) Uani 1 1 d . .
H30A H 0.7038 0.9648 0.4574 0.059 Uiso 1 1 calc R U
H30B H 0.6631 0.9413 0.5370 0.059 Uiso 1 1 calc R U
C31 C 0.8460(6) 0.9520(6) 0.5684(5) 0.0443(19) Uani 1 1 d . .
H31A H 0.8135 0.9593 0.6159 0.053 Uiso 1 1 calc R U
H31B H 0.8468 1.0066 0.5424 0.053 Uiso 1 1 calc R U
C32 C 0.9485(7) 0.9214(6) 0.5852(5) 0.046(2) Uani 1 1 d . .
H32A H 0.9845 0.9599 0.6210 0.055 Uiso 1 1 calc R U
H32B H 0.9472 0.8656 0.6090 0.055 Uiso 1 1 calc R U
C33 C 1.1005(6) 0.8965(6) 0.5276(5) 0.0448(19) Uani 1 1 d . .
H33A H 1.1331 0.9362 0.5642 0.054 Uiso 1 1 calc R U
H33B H 1.1302 0.9039 0.4789 0.054 Uiso 1 1 calc R U
C34 C 1.1197(6) 0.8093(6) 0.5552(5) 0.047(2) Uani 1 1 d . .
H34A H 1.1914 0.8008 0.5660 0.057 Uiso 1 1 calc R U
H34B H 1.0871 0.8001 0.6024 0.057 Uiso 1 1 calc R U
C35 C 1.0727(8) 0.6717(6) 0.5274(5) 0.053(2) Uani 1 1 d . .
H35A H 1.0222 0.6712 0.5646 0.064 Uiso 1 1 calc R U
H35B H 1.1360 0.6531 0.5531 0.064 Uiso 1 1 calc R U
C36 C 1.0427(7) 0.6131(6) 0.4634(6) 0.051(2) Uani 1 1 d . .
H36A H 1.0952 0.6112 0.4278 0.061 Uiso 1 1 calc R U
H36B H 1.0346 0.5561 0.4836 0.061 Uiso 1 1 calc R U
O19 O 0.9778(4) 0.8848(3) 0.1292(3) 0.0325(11) Uani 1 1 d . .
O20 O 1.1428(4) 0.9579(3) 0.2155(3) 0.0346(11) Uani 1 1 d . .
O21 O 1.1058(4) 1.0272(3) 0.3575(3) 0.0392(12) Uani 1 1 d . .
O22 O 0.9175(4) 1.1043(3) 0.3594(3) 0.0395(12) Uani 1 1 d . .
O23 O 0.7519(4) 1.0141(3) 0.2856(3) 0.0393(12) Uani 1 1 d . .
O24 O 0.7799(4) 0.9360(3) 0.1461(3) 0.0389(12) Uani 1 1 d . .
C37 C 1.0713(6) 0.8989(5) 0.1019(5) 0.0433(19) Uani 1 1 d . .
H37A H 1.0736 0.9556 0.0800 0.052 Uiso 1 1 calc R U
H37B H 1.0829 0.8580 0.0617 0.052 Uiso 1 1 calc R U
C38 C 1.1496(6) 0.8904(5) 0.1649(5) 0.0432(19) Uani 1 1 d . .
H38A H 1.1413 0.8370 0.1917 0.052 Uiso 1 1 calc R U
H38B H 1.2153 0.8903 0.1445 0.052 Uiso 1 1 calc R U
C39 C 1.2067(6) 0.9473(5) 0.2810(5) 0.0413(18) Uani 1 1 d . .
H39A H 1.2750 0.9399 0.2667 0.050 Uiso 1 1 calc R U
H39B H 1.1877 0.8966 0.3082 0.050 Uiso 1 1 calc R U
C40 C 1.2018(5) 1.0218(5) 0.3316(5) 0.0389(17) Uani 1 1 d . .
H40A H 1.2513 1.0164 0.3751 0.047 Uiso 1 1 calc R U
H40B H 1.2166 1.0732 0.3036 0.047 Uiso 1 1 calc R U
C41 C 1.0894(7) 1.1036(6) 0.3953(5) 0.0449(19) Uani 1 1 d . .
H41A H 1.0962 1.1511 0.3604 0.054 Uiso 1 1 calc R U
H41B H 1.1388 1.1104 0.4387 0.054 Uiso 1 1 calc R U
C42 C 0.9887(7) 1.1028(5) 0.4221(4) 0.0435(19) Uani 1 1 d . .
H42A H 0.9798 1.0520 0.4525 0.052 Uiso 1 1 calc R U
H42B H 0.9798 1.1521 0.4545 0.052 Uiso 1 1 calc R U
C43 C 0.8208(7) 1.1006(6) 0.3841(5) 0.049(2) Uani 1 1 d . .
H43A H 0.8079 1.1515 0.4134 0.059 Uiso 1 1 calc R U
H43B H 0.8151 1.0517 0.4175 0.059 Uiso 1 1 calc R U
C44 C 0.7477(7) 1.0941(5) 0.3200(6) 0.048(2) Uani 1 1 d . .
H44A H 0.6811 1.1033 0.3372 0.058 Uiso 1 1 calc R U
H44B H 0.7602 1.1378 0.2825 0.058 Uiso 1 1 calc R U
C45 C 0.6761(6) 1.0031(6) 0.2285(5) 0.048(2) Uani 1 1 d . .
H45A H 0.6740 1.0512 0.1936 0.058 Uiso 1 1 calc R U
H45B H 0.6118 0.9993 0.2509 0.058 Uiso 1 1 calc R U
C46 C 0.6953(6) 0.9238(5) 0.1862(5) 0.0440(19) Uani 1 1 d . .
H46A H 0.7061 0.8768 0.2220 0.053 Uiso 1 1 calc R U
H46B H 0.6379 0.9104 0.1507 0.053 Uiso 1 1 calc R U
C47 C 0.8052(6) 0.8637(5) 0.1052(4) 0.0377(17) Uani 1 1 d . .
H47A H 0.7531 0.8517 0.0647 0.045 Uiso 1 1 calc R U
H47B H 0.8111 0.8148 0.1394 0.045 Uiso 1 1 calc R U
C48 C 0.9015(6) 0.8792(5) 0.0716(4) 0.0386(17) Uani 1 1 d . .
H48A H 0.9153 0.8331 0.0369 0.046 Uiso 1 1 calc R U
H48B H 0.8976 0.9318 0.0423 0.046 Uiso 1 1 calc R U
B1 B 0.3894(6) 0.6320(5) 0.6155(5) 0.0309(16) Uani 1 1 d . .
H1A H 0.3378 0.6111 0.5779 0.037 Uiso 1 1 calc R U
H1B H 0.3633 0.6818 0.6402 0.037 Uiso 1 1 calc R U
B2 B 0.9491(7) 0.8287(5) 0.3122(5) 0.0317(17) Uani 1 1 d . .
H2A H 0.9111 0.7939 0.2743 0.038 Uiso 1 1 calc R U
H2B H 1.0186 0.8100 0.3148 0.038 Uiso 1 1 calc R U
N1 N 0.4158(4) 0.5621(3) 0.6764(3) 0.0247(11) Uani 1 1 d . .
H11 H 0.3608 0.5482 0.6997 0.037 Uiso 1 1 calc R U
H12 H 0.4390 0.5162 0.6534 0.037 Uiso 1 1 calc R U
H13 H 0.4627 0.5817 0.7112 0.037 Uiso 1 1 calc R U
N2 N 0.4841(4) 0.6566(4) 0.5746(3) 0.0262(12) Uani 1 1 d . .
H21 H 0.4683 0.6968 0.5396 0.039 Uiso 1 1 calc R U
H22 H 0.5311 0.6763 0.6092 0.039 Uiso 1 1 calc R U
H23 H 0.5075 0.6108 0.5514 0.039 Uiso 1 1 calc R U
N3 N 0.9069(4) 0.8166(3) 0.3917(3) 0.0269(12) Uani 1 1 d . .
H31 H 0.9112 0.7618 0.4051 0.040 Uiso 1 1 calc R U
H32 H 0.9425 0.8479 0.4267 0.040 Uiso 1 1 calc R U
H33 H 0.8428 0.8329 0.3891 0.040 Uiso 1 1 calc R U
N4 N 0.9429(4) 0.9232(3) 0.2871(3) 0.0251(11) Uani 1 1 d . .
H41 H 0.9675 0.9288 0.2412 0.038 Uiso 1 1 calc R U
H42 H 0.8789 0.9401 0.2841 0.038 Uiso 1 1 calc R U
H43 H 0.9786 0.9551 0.3216 0.038 Uiso 1 1 calc R U

loop_
_atom_site_aniso_label
_atom_site_aniso_U_11
_atom_site_aniso_U_22
_atom_site_aniso_U_33
_atom_site_aniso_U_23
_atom_site_aniso_U_13
_atom_site_aniso_U_12
Al1 0.0341(12) 0.089(2) 0.0292(12) -0.0120(13) 0.0045(10) -0.0276(13)
Al2 0.0272(10) 0.0493(13) 0.0310(11) 0.0091(10) 0.0058(8) 0.0105(9)
Cl1 0.0581(17) 0.193(4) 0.147(3) -0.135(3) 0.041(2) -0.042(2)
Cl2 0.0627(18) 0.196(4) 0.098(2) 0.084(3) -0.0237(17) -0.056(2)
Cl3 0.0377(10) 0.0791(15) 0.0400(10) -0.0047(10) -0.0040(8) -0.0132(10)
Cl4 0.0380(10) 0.0527(12) 0.0579(13) -0.0185(10) 0.0109(9) -0.0135(9)
Cl5 0.0542(14) 0.0456(12) 0.128(3) 0.0114(14) 0.0335(15) 0.0013(10)
Cl6 0.0643(15) 0.136(3) 0.0263(10) 0.0081(13) 0.0025(10) 0.0258(16)
Cl7 0.0293(9) 0.0540(11) 0.0536(12) 0.0100(9) -0.0015(8) -0.0056(8)
Cl8 0.0361(10) 0.0720(14) 0.0289(9) -0.0011(9) -0.0022(7) 0.0218(9)
O1 0.041(3) 0.023(2) 0.039(3) -0.001(2) 0.006(2) 0.006(2)
O2 0.041(3) 0.039(3) 0.027(2) -0.004(2) 0.007(2) -0.004(2)
O3 0.033(3) 0.041(3) 0.039(3) -0.002(2) 0.009(2) -0.010(2)
O4 0.039(3) 0.032(3) 0.036(3) -0.008(2) 0.008(2) 0.008(2)
O5 0.044(3) 0.041(3) 0.032(3) -0.009(2) 0.005(2) 0.000(2)
O6 0.037(3) 0.039(3) 0.037(3) -0.004(2) 0.011(2) -0.005(2)
C1 0.064(5) 0.023(3) 0.042(4) -0.009(3) 0.023(4) 0.002(3)
C2 0.055(5) 0.036(4) 0.033(4) -0.013(3) 0.011(4) -0.008(3)
C3 0.049(5) 0.036(4) 0.029(4) -0.002(3) 0.005(3) -0.016(3)
C4 0.032(4) 0.045(4) 0.036(4) 0.006(3) 0.001(3) -0.015(3)
C5 0.026(3) 0.043(4) 0.047(4) 0.008(3) 0.013(3) 0.008(3)
C6 0.041(4) 0.040(4) 0.050(5) 0.004(4) 0.017(4) 0.016(3)
C7 0.056(5) 0.031(4) 0.051(5) -0.014(3) 0.021(4) 0.006(4)
C8 0.057(5) 0.031(4) 0.044(5) -0.018(3) 0.005(4) -0.004(4)
C9 0.042(4) 0.036(4) 0.048(5) -0.004(3) -0.010(4) -0.016(3)
C10 0.031(4) 0.051(5) 0.050(5) 0.000(4) 0.003(4) -0.012(3)
C11 0.027(4) 0.058(5) 0.043(4) 0.003(4) -0.001(3) 0.010(3)
C12 0.043(4) 0.045(4) 0.040(4) 0.003(3) 0.001(4) 0.020(4)
O7 0.052(4) 0.048(3) 0.053(4) -0.001(3) 0.008(3) 0.011(3)
O8 0.052(4) 0.053(4) 0.064(4) -0.027(3) 0.019(3) -0.010(3)
O9 0.049(3) 0.068(4) 0.033(3) -0.005(3) -0.002(3) -0.024(3)
O10 0.037(3) 0.048(3) 0.040(3) 0.010(3) -0.006(2) -0.002(2)
O11 0.041(3) 0.039(3) 0.028(3) -0.005(2) 0.006(2) 0.002(2)
O12 0.034(3) 0.044(3) 0.039(3) -0.001(2) -0.006(2) -0.006(2)
C13 0.088(8) 0.045(5) 0.066(7) 0.005(5) 0.028(6) 0.015(5)
C14 0.072(7) 0.043(5) 0.073(7) -0.011(5) 0.035(6) -0.001(5)
C15 0.095(8) 0.062(6) 0.035(5) -0.023(4) 0.017(5) -0.030(6)
C16 0.077(7) 0.072(7) 0.033(5) -0.011(4) -0.002(4) -0.037(6)
C17 0.048(5) 0.095(8) 0.038(5) 0.008(5) -0.014(4) -0.015(5)
C18 0.043(5) 0.087(7) 0.044(5) 0.015(5) -0.012(4) 0.003(5)
C19 0.030(4) 0.040(4) 0.064(6) 0.017(4) 0.010(4) 0.009(3)
C20 0.044(4) 0.027(4) 0.051(5) -0.002(3) 0.014(4) 0.001(3)
C21 0.057(5) 0.039(4) 0.027(4) -0.007(3) 0.001(3) -0.009(4)
C22 0.053(5) 0.042(4) 0.036(4) -0.002(3) -0.015(4) -0.019(4)
C23 0.029(4) 0.053(5) 0.072(6) 0.022(5) -0.005(4) -0.002(4)
C24 0.045(5) 0.061(6) 0.058(6) 0.014(5) 0.012(4) 0.017(4)
O13 0.040(3) 0.037(3) 0.052(3) -0.001(2) -0.004(3) 0.009(2)
O14 0.038(3) 0.033(3) 0.030(3) 0.002(2) 0.011(2) -0.001(2)
O15 0.028(2) 0.038(3) 0.040(3) -0.002(2) 0.011(2) -0.001(2)
O16 0.036(3) 0.038(3) 0.047(3) -0.012(2) 0.007(2) 0.000(2)
O17 0.039(3) 0.044(3) 0.033(3) -0.003(2) 0.004(2) -0.004(2)
O18 0.044(3) 0.056(4) 0.035(3) 0.005(3) -0.009(2) 0.000(3)
C25 0.044(4) 0.025(3) 0.057(5) -0.008(3) 0.016(4) 0.003(3)
C26 0.044(4) 0.031(4) 0.036(4) -0.014(3) 0.012(3) -0.008(3)
C27 0.041(4) 0.046(4) 0.025(4) -0.005(3) -0.002(3) -0.006(3)
C28 0.033(4) 0.047(5) 0.046(5) -0.001(4) -0.003(3) -0.006(3)
C29 0.031(4) 0.045(4) 0.050(5) -0.006(4) 0.010(3) 0.002(3)
C30 0.042(5) 0.046(5) 0.063(6) -0.012(4) 0.018(4) 0.006(4)
C31 0.052(5) 0.049(5) 0.034(4) -0.013(3) 0.013(4) -0.013(4)
C32 0.049(5) 0.056(5) 0.032(4) -0.004(4) -0.002(4) -0.008(4)
C33 0.035(4) 0.061(5) 0.038(4) -0.001(4) -0.002(3) -0.009(4)
C34 0.027(4) 0.068(6) 0.046(5) -0.011(4) -0.002(3) 0.000(4)
C35 0.054(5) 0.058(6) 0.047(5) 0.012(4) -0.004(4) 0.008(4)
C36 0.054(5) 0.041(4) 0.056(5) 0.000(4) -0.003(4) 0.012(4)
O19 0.037(3) 0.034(3) 0.027(2) -0.004(2) 0.008(2) -0.006(2)
O20 0.031(3) 0.032(3) 0.041(3) 0.000(2) 0.003(2) 0.002(2)
O21 0.032(3) 0.039(3) 0.046(3) -0.011(2) 0.000(2) -0.009(2)
O22 0.043(3) 0.035(3) 0.039(3) -0.007(2) -0.005(2) -0.001(2)
O23 0.041(3) 0.029(3) 0.049(3) -0.001(2) 0.005(2) 0.006(2)
O24 0.038(3) 0.031(3) 0.048(3) -0.004(2) 0.001(2) -0.004(2)
C37 0.047(5) 0.043(4) 0.042(4) -0.007(3) 0.022(4) -0.007(4)
C38 0.034(4) 0.041(4) 0.057(5) -0.012(4) 0.018(4) 0.004(3)
C39 0.027(4) 0.041(4) 0.055(5) 0.000(4) -0.005(3) 0.010(3)
C40 0.024(3) 0.046(4) 0.045(4) 0.005(4) -0.010(3) -0.009(3)
C41 0.045(5) 0.043(4) 0.045(5) -0.012(4) -0.009(4) -0.012(4)
C42 0.066(6) 0.034(4) 0.030(4) -0.008(3) 0.001(4) -0.008(4)
C43 0.058(5) 0.048(5) 0.042(5) -0.009(4) 0.012(4) -0.006(4)
C44 0.043(5) 0.036(4) 0.066(6) -0.005(4) 0.010(4) 0.007(3)
C45 0.030(4) 0.056(5) 0.058(5) -0.007(4) -0.007(4) 0.006(4)
C46 0.027(4) 0.046(5) 0.058(5) -0.008(4) 0.003(4) -0.006(3)
C47 0.050(5) 0.026(3) 0.036(4) -0.008(3) -0.005(3) -0.007(3)
C48 0.052(5) 0.029(4) 0.034(4) -0.002(3) -0.002(3) -0.002(3)
B1 0.028(4) 0.031(4) 0.034(4) 0.006(3) 0.006(3) 0.003(3)
B2 0.041(4) 0.025(4) 0.031(4) -0.004(3) 0.016(3) -0.001(3)
N1 0.030(3) 0.018(2) 0.027(3) 0.000(2) 0.008(2) 0.000(2)
N2 0.025(3) 0.027(3) 0.026(3) 0.002(2) 0.004(2) -0.005(2)
N3 0.028(3) 0.027(3) 0.026(3) -0.001(2) 0.002(2) 0.001(2)
N4 0.027(3) 0.021(3) 0.028(3) -0.002(2) 0.003(2) -0.001(2)

loop_
_atom_type_symbol
_atom_type_description
_atom_type_scat_dispersion_real
_atom_type_scat_dispersion_imag
_atom_type_scat_source
C C 0.0181 0.0091 'International Tables Vol C Tables 4.2.6.8 and 6.1.1.4'
H H 0.0000 0.0000 'International Tables Vol C Tables 4.2.6.8 and 6.1.1.4'
B B 0.0090 0.0039 'International Tables Vol C Tables 4.2.6.8 and 6.1.1.4'
N N 0.0311 0.0180 'International Tables Vol C Tables 4.2.6.8 and 6.1.1.4'
O O 0.0492 0.0322 'International Tables Vol C Tables 4.2.6.8 and 6.1.1.4'
Al Al 0.2130 0.2455 'International Tables Vol C Tables 4.2.6.8 and 6.1.1.4'
Cl Cl 0.3639 0.7018 'International Tables Vol C Tables 4.2.6.8 and 6.1.1.4'

loop_
_geom_angle_atom_site_label_1
_geom_angle_atom_site_label_2
_geom_angle_atom_site_label_3
_geom_angle
Cl1 Al1 Cl4 109.17(15)
Cl1 Al1 Cl3 109.3(2)
Cl4 Al1 Cl3 110.38(14)
Cl1 Al1 Cl2 111.2(3)
Cl4 Al1 Cl2 106.6(2)
Cl3 Al1 Cl2 110.17(15)
Cl6 Al2 Cl8 108.96(13)
Cl6 Al2 Cl7 110.95(15)
Cl8 Al2 Cl7 109.00(13)
Cl6 Al2 Cl5 109.79(17)
Cl8 Al2 Cl5 109.00(15)
Cl7 Al2 Cl5 109.11(13)
C1 O1 C12 113.7(6)
C3 O2 C2 113.0(6)
C4 O3 C5 113.5(6)
C7 O4 C6 111.0(6)
C9 O5 C8 112.5(6)
C11 O6 C10 111.9(6)
O1 C1 C2 109.6(6)
O1 C1 H1C 109.8
C2 C1 H1C 109.8
O1 C1 H1D 109.8
C2 C1 H1D 109.8
H1C C1 H1D 108.2
O2 C2 C1 108.5(6)
O2 C2 H2C 110.0
C1 C2 H2C 110.0
O2 C2 H2D 110.0
C1 C2 H2D 110.0
H2C C2 H2D 108.4
O2 C3 C4 108.8(6)
O2 C3 H3A 109.9
C4 C3 H3A 109.9
O2 C3 H3B 109.9
C4 C3 H3B 109.9
H3A C3 H3B 108.3
O3 C4 C3 109.5(6)
O3 C4 H4A 109.8
C3 C4 H4A 109.8
O3 C4 H4B 109.8
C3 C4 H4B 109.8
H4A C4 H4B 108.2
O3 C5 C6 108.6(6)
O3 C5 H5A 110.0
C6 C5 H5A 110.0
O3 C5 H5B 110.0
C6 C5 H5B 110.0
H5A C5 H5B 108.3
O4 C6 C5 110.2(6)
O4 C6 H6A 109.6
C5 C6 H6A 109.6
O4 C6 H6B 109.6
C5 C6 H6B 109.6
H6A C6 H6B 108.1
O4 C7 C8 111.0(6)
O4 C7 H7A 109.4
C8 C7 H7A 109.4
O4 C7 H7B 109.4
C8 C7 H7B 109.4
H7A C7 H7B 108.0
O5 C8 C7 109.6(7)
O5 C8 H8A 109.7
C7 C8 H8A 109.7
O5 C8 H8B 109.7
C7 C8 H8B 109.7
H8A C8 H8B 108.2
O5 C9 C10 109.2(7)
O5 C9 H9A 109.8
C10 C9 H9A 109.8
O5 C9 H9B 109.8
C10 C9 H9B 109.8
H9A C9 H9B 108.3
O6 C10 C9 107.8(6)
O6 C10 H10A 110.1
C9 C10 H10A 110.1
O6 C10 H10B 110.1
C9 C10 H10B 110.1
H10A C10 H10B 108.5
O6 C11 C12 108.8(7)
O6 C11 H11A 109.9
C12 C11 H11A 109.9
O6 C11 H11B 109.9
C12 C11 H11B 109.9
H11A C11 H11B 108.3
O1 C12 C11 109.2(6)
O1 C12 H12A 109.8
C11 C12 H12A 109.8
O1 C12 H12B 109.8
C11 C12 H12B 109.8
H12A C12 H12B 108.3
C24 O7 C13 118.5(7)
C15 O8 C14 108.7(8)
C16 O9 C17 113.5(8)
C19 O10 C18 113.7(7)
C20 O11 C21 113.9(6)
C22 O12 C23 114.5(7)
C14 C13 O7 115.0(8)
C14 C13 H13A 108.5
O7 C13 H13A 108.5
C14 C13 H13B 108.5
O7 C13 H13B 108.5
H13A C13 H13B 107.5
O8 C14 C13 107.4(8)
O8 C14 H14A 110.2
C13 C14 H14A 110.2
O8 C14 H14B 110.2
C13 C14 H14B 110.2
H14A C14 H14B 108.5
O8 C15 C16 110.4(7)
O8 C15 H15A 109.6
C16 C15 H15A 109.6
O8 C15 H15B 109.6
C16 C15 H15B 109.6
H15A C15 H15B 108.1
O9 C16 C15 111.7(8)
O9 C16 H16A 109.3
C15 C16 H16A 109.3
O9 C16 H16B 109.3
C15 C16 H16B 109.3
H16A C16 H16B 107.9
O9 C17 C18 110.4(8)
O9 C17 H17A 109.6
C18 C17 H17A 109.6
O9 C17 H17B 109.6
C18 C17 H17B 109.6
H17A C17 H17B 108.1
O10 C18 C17 108.7(8)
O10 C18 H18A 110.0
C17 C18 H18A 110.0
O10 C18 H18B 110.0
C17 C18 H18B 110.0
H18A C18 H18B 108.3
O10 C19 C20 108.2(6)
O10 C19 H19A 110.1
C20 C19 H19A 110.1
O10 C19 H19B 110.1
C20 C19 H19B 110.1
H19A C19 H19B 108.4
O11 C20 C19 108.1(6)
O11 C20 H20A 110.1
C19 C20 H20A 110.1
O11 C20 H20B 110.1
C19 C20 H20B 110.1
H20A C20 H20B 108.4
O11 C21 C22 108.8(6)
O11 C21 H21A 109.9
C22 C21 H21A 109.9
O11 C21 H21B 109.9
C22 C21 H21B 109.9
H21A C21 H21B 108.3
O12 C22 C21 109.2(6)
O12 C22 H22A 109.8
C21 C22 H22A 109.8
O12 C22 H22B 109.8
C21 C22 H22B 109.8
H22A C22 H22B 108.3
O12 C23 C24 110.0(7)
O12 C23 H23A 109.7
C24 C23 H23A 109.7
O12 C23 H23B 109.7
C24 C23 H23B 109.7
H23A C23 H23B 108.2
O7 C24 C23 109.5(8)
O7 C24 H24A 109.8
C23 C24 H24A 109.8
O7 C24 H24B 109.8
C23 C24 H24B 109.8
H24A C24 H24B 108.2
C36 O13 C25 114.2(6)
C26 O14 C27 114.0(6)
C28 O15 C29 112.1(6)
C30 O16 C31 113.5(6)
C32 O17 C33 115.2(6)
C35 O18 C34 113.2(7)
O13 C25 C26 110.4(6)
O13 C25 H25A 109.6
C26 C25 H25A 109.6
O13 C25 H25B 109.6
C26 C25 H25B 109.6
H25A C25 H25B 108.1
O14 C26 C25 109.5(6)
O14 C26 H26A 109.8
C25 C26 H26A 109.8
O14 C26 H26B 109.8
C25 C26 H26B 109.8
H26A C26 H26B 108.2
O14 C27 C28 108.8(6)
O14 C27 H27A 109.9
C28 C27 H27A 109.9
O14 C27 H27B 109.9
C28 C27 H27B 109.9
H27A C27 H27B 108.3
O15 C28 C27 110.1(6)
O15 C28 H28A 109.6
C27 C28 H28A 109.6
O15 C28 H28B 109.6
C27 C28 H28B 109.6
H28A C28 H28B 108.2
O15 C29 C30 111.4(7)
O15 C29 H29A 109.4
C30 C29 H29A 109.4
O15 C29 H29B 109.4
C30 C29 H29B 109.4
H29A C29 H29B 108.0
O16 C30 C29 110.2(7)
O16 C30 H30A 109.6
C29 C30 H30A 109.6
O16 C30 H30B 109.6
C29 C30 H30B 109.6
H30A C30 H30B 108.1
O16 C31 C32 108.7(7)
O16 C31 H31A 110.0
C32 C31 H31A 110.0
O16 C31 H31B 110.0
C32 C31 H31B 110.0
H31A C31 H31B 108.3
O17 C32 C31 110.1(7)
O17 C32 H32A 109.6
C31 C32 H32A 109.6
O17 C32 H32B 109.6
C31 C32 H32B 109.6
H32A C32 H32B 108.2
O17 C33 C34 113.2(7)
O17 C33 H33A 108.9
C34 C33 H33A 108.9
O17 C33 H33B 108.9
C34 C33 H33B 108.9
H33A C33 H33B 107.7
O18 C34 C33 109.4(7)
O18 C34 H34A 109.8
C33 C34 H34A 109.8
O18 C34 H34B 109.8
C33 C34 H34B 109.8
H34A C34 H34B 108.2
O18 C35 C36 109.8(8)
O18 C35 H35A 109.7
C36 C35 H35A 109.7
O18 C35 H35B 109.7
C36 C35 H35B 109.7
H35A C35 H35B 108.2
O13 C36 C35 110.9(7)
O13 C36 H36A 109.5
C35 C36 H36A 109.5
O13 C36 H36B 109.5
C35 C36 H36B 109.5
H36A C36 H36B 108.1
C48 O19 C37 113.3(6)
C39 O20 C38 111.6(6)
C40 O21 C41 112.7(6)
C43 O22 C42 110.6(7)
C45 O23 C44 112.0(6)
C46 O24 C47 112.5(6)
O19 C37 C38 109.7(6)
O19 C37 H37A 109.7
C38 C37 H37A 109.7
O19 C37 H37B 109.7
C38 C37 H37B 109.7
H37A C37 H37B 108.2
O20 C38 C37 109.3(6)
O20 C38 H38A 109.8
C37 C38 H38A 109.8
O20 C38 H38B 109.8
C37 C38 H38B 109.8
H38A C38 H38B 108.3
O20 C39 C40 110.3(6)
O20 C39 H39A 109.6
C40 C39 H39A 109.6
O20 C39 H39B 109.6
C40 C39 H39B 109.6
H39A C39 H39B 108.1
O21 C40 C39 109.0(6)
O21 C40 H40A 109.9
C39 C40 H40A 109.9
O21 C40 H40B 109.9
C39 C40 H40B 109.9
H40A C40 H40B 108.3
O21 C41 C42 109.0(6)
O21 C41 H41A 109.9
C42 C41 H41A 109.9
O21 C41 H41B 109.9
C42 C41 H41B 109.9
H41A C41 H41B 108.3
O22 C42 C41 109.9(7)
O22 C42 H42A 109.7
C41 C42 H42A 109.7
O22 C42 H42B 109.7
C41 C42 H42B 109.7
H42A C42 H42B 108.2
O22 C43 C44 110.8(7)
O22 C43 H43A 109.5
C44 C43 H43A 109.5
O22 C43 H43B 109.5
C44 C43 H43B 109.5
H43A C43 H43B 108.1
O23 C44 C43 110.7(7)
O23 C44 H44A 109.5
C43 C44 H44A 109.5
O23 C44 H44B 109.5
C43 C44 H44B 109.5
H44A C44 H44B 108.1
O23 C45 C46 108.8(7)
O23 C45 H45A 109.9
C46 C45 H45A 109.9
O23 C45 H45B 109.9
C46 C45 H45B 109.9
H45A C45 H45B 108.3
O24 C46 C45 108.3(7)
O24 C46 H46A 110.0
C45 C46 H46A 110.0
O24 C46 H46B 110.0
C45 C46 H46B 110.0
H46A C46 H46B 108.4
O24 C47 C48 108.6(6)
O24 C47 H47A 110.0
C48 C47 H47A 110.0
O24 C47 H47B 110.0
C48 C47 H47B 110.0
H47A C47 H47B 108.3
O19 C48 C47 109.9(6)
O19 C48 H48A 109.7
C47 C48 H48A 109.7
O19 C48 H48B 109.7
C47 C48 H48B 109.7
H48A C48 H48B 108.2
N2 B1 N1 110.0(6)
N2 B1 H1A 109.7
N1 B1 H1A 109.7
N2 B1 H1B 109.7
N1 B1 H1B 109.7
H1A B1 H1B 108.2
N3 B2 N4 110.9(5)
N3 B2 H2A 109.5
N4 B2 H2A 109.5
N3 B2 H2B 109.5
N4 B2 H2B 109.5
H2A B2 H2B 108.1
B1 N1 H11 109.5
B1 N1 H12 109.5
H11 N1 H12 109.5
B1 N1 H13 109.5
H11 N1 H13 109.5
H12 N1 H13 109.5
B1 N2 H21 109.5
B1 N2 H22 109.5
H21 N2 H22 109.5
B1 N2 H23 109.5
H21 N2 H23 109.5
H22 N2 H23 109.5
B2 N3 H31 109.5
B2 N3 H32 109.5
H31 N3 H32 109.5
B2 N3 H33 109.5
H31 N3 H33 109.5
H32 N3 H33 109.5
B2 N4 H41 109.5
B2 N4 H42 109.5
H41 N4 H42 109.5
B2 N4 H43 109.5
H41 N4 H43 109.5
H42 N4 H43 109.5

loop_
_geom_bond_atom_site_label_1
_geom_bond_atom_site_label_2
_geom_bond_distance
Al1 Cl1 2.117(4)
Al1 Cl4 2.119(3)
Al1 Cl3 2.139(3)
Al1 Cl2 2.157(5)
Al2 Cl6 2.113(3)
Al2 Cl8 2.117(3)
Al2 Cl7 2.146(3)
Al2 Cl5 2.149(4)
O1 C1 1.418(9)
O1 C12 1.419(10)
O2 C3 1.409(10)
O2 C2 1.422(9)
O3 C4 1.404(9)
O3 C5 1.414(9)
O4 C7 1.418(10)
O4 C6 1.422(10)
O5 C9 1.417(10)
O5 C8 1.421(10)
O6 C11 1.414(9)
O6 C10 1.416(10)
C1 C2 1.481(13)
C1 H1C 0.9900
C1 H1D 0.9900
C2 H2C 0.9900
C2 H2D 0.9900
C3 C4 1.508(11)
C3 H3A 0.9900
C3 H3B 0.9900
C4 H4A 0.9900
C4 H4B 0.9900
C5 C6 1.487(12)
C5 H5A 0.9900
C5 H5B 0.9900
C6 H6A 0.9900
C6 H6B 0.9900
C7 C8 1.475(13)
C7 H7A 0.9900
C7 H7B 0.9900
C8 H8A 0.9900
C8 H8B 0.9900
C9 C10 1.507(12)
C9 H9A 0.9900
C9 H9B 0.9900
C10 H10A 0.9900
C10 H10B 0.9900
C11 C12 1.504(13)
C11 H11A 0.9900
C11 H11B 0.9900
C12 H12A 0.9900
C12 H12B 0.9900
O7 C24 1.398(12)
O7 C13 1.467(12)
O8 C15 1.409(13)
O8 C14 1.420(12)
O9 C16 1.407(12)
O9 C17 1.417(13)
O10 C19 1.418(11)
O10 C18 1.420(11)
O11 C20 1.399(10)
O11 C21 1.426(10)
O12 C22 1.405(10)
O12 C23 1.427(11)
C13 C14 1.443(17)
C13 H13A 0.9900
C13 H13B 0.9900
C14 H14A 0.9900
C14 H14B 0.9900
C15 C16 1.479(17)
C15 H15A 0.9900
C15 H15B 0.9900
C16 H16A 0.9900
C16 H16B 0.9900
C17 C18 1.471(17)
C17 H17A 0.9900
C17 H17B 0.9900
C18 H18A 0.9900
C18 H18B 0.9900
C19 C20 1.498(13)
C19 H19A 0.9900
C19 H19B 0.9900
C20 H20A 0.9900
C20 H20B 0.9900
C21 C22 1.496(13)
C21 H21A 0.9900
C21 H21B 0.9900
C22 H22A 0.9900
C22 H22B 0.9900
C23 C24 1.480(15)
C23 H23A 0.9900
C23 H23B 0.9900
C24 H24A 0.9900
C24 H24B 0.9900
O13 C36 1.384(11)
O13 C25 1.436(10)
O14 C26 1.410(9)
O14 C27 1.417(10)
O15 C28 1.419(10)
O15 C29 1.421(9)
O16 C30 1.409(11)
O16 C31 1.433(10)
O17 C32 1.421(10)
O17 C33 1.433(10)
O18 C35 1.390(11)
O18 C34 1.411(11)
C25 C26 1.478(12)
C25 H25A 0.9900
C25 H25B 0.9900
C26 H26A 0.9900
C26 H26B 0.9900
C27 C28 1.492(12)
C27 H27A 0.9900
C27 H27B 0.9900
C28 H28A 0.9900
C28 H28B 0.9900
C29 C30 1.471(12)
C29 H29A 0.9900
C29 H29B 0.9900
C30 H30A 0.9900
C30 H30B 0.9900
C31 C32 1.488(13)
C31 H31A 0.9900
C31 H31B 0.9900
C32 H32A 0.9900
C32 H32B 0.9900
C33 C34 1.497(13)
C33 H33A 0.9900
C33 H33B 0.9900
C34 H34A 0.9900
C34 H34B 0.9900
C35 C36 1.507(14)
C35 H35A 0.9900
C35 H35B 0.9900
C36 H36A 0.9900
C36 H36B 0.9900
O19 C48 1.405(10)
O19 C37 1.415(9)
O20 C39 1.410(10)
O20 C38 1.414(9)
O21 C40 1.421(9)
O21 C41 1.423(10)
O22 C43 1.420(11)
O22 C42 1.421(10)
O23 C45 1.403(10)
O23 C44 1.422(10)
O24 C46 1.413(10)
O24 C47 1.424(9)
C37 C38 1.493(13)
C37 H37A 0.9900
C37 H37B 0.9900
C38 H38A 0.9900
C38 H38B 0.9900
C39 C40 1.499(12)
C39 H39A 0.9900
C39 H39B 0.9900
C40 H40A 0.9900
C40 H40B 0.9900
C41 C42 1.484(13)
C41 H41A 0.9900
C41 H41B 0.9900
C42 H42A 0.9900
C42 H42B 0.9900
C43 C44 1.458(14)
C43 H43A 0.9900
C43 H43B 0.9900
C44 H44A 0.9900
C44 H44B 0.9900
C45 C46 1.508(12)
C45 H45A 0.9900
C45 H45B 0.9900
C46 H46A 0.9900
C46 H46B 0.9900
C47 C48 1.501(12)
C47 H47A 0.9900
C47 H47B 0.9900
C48 H48A 0.9900
C48 H48B 0.9900
B1 N2 1.577(9)
B1 N1 1.580(9)
B1 H1A 0.9900
B1 H1B 0.9900
B2 N3 1.576(9)
B2 N4 1.579(9)
B2 H2A 0.9900
B2 H2B 0.9900
N1 H11 0.9100
N1 H12 0.9100
N1 H13 0.9100
N2 H21 0.9100
N2 H22 0.9100
N2 H23 0.9100
N3 H31 0.9100
N3 H32 0.9100
N3 H33 0.9100
N4 H41 0.9100
N4 H42 0.9100
N4 H43 0.9100

loop_
_geom_hbond_atom_site_label_D
_geom_hbond_atom_site_label_H
_geom_hbond_atom_site_label_A
_geom_hbond_distance_DH
_geom_hbond_distance_HA
_geom_hbond_distance_DA
_geom_hbond_angle_DHA
N1 H11 O3 0.91 2.22 2.962(8) 137.9
N1 H11 O4 0.91 2.38 3.103(7) 136.0
N1 H12 O1 0.91 2.18 2.988(7) 147.7
N1 H12 O2 0.91 2.54 3.115(7) 122.0
N1 H13 O5 0.91 2.24 3.006(8) 141.9
N1 H13 O6 0.91 2.61 3.284(8) 131.4
N2 H21 O9 0.91 2.42 3.013(8) 123.2
N2 H21 O10 0.91 2.20 3.013(8) 148.4
N2 H22 O12 0.91 2.04 2.872(8) 150.9
N2 H23 O7 0.91 2.57 3.120(8) 119.9
N2 H23 O8 0.91 2.10 2.966(8) 158.2
N3 H31 O13 0.91 2.09 2.977(8) 165.8
N3 H31 O14 0.91 2.64 3.186(8) 119.0
N3 H32 O17 0.91 2.05 2.947(8) 168.3
N3 H33 O15 0.91 2.14 2.991(8) 156.4
N4 H41 O19 0.91 2.13 2.947(7) 149.4
N4 H41 O20 0.91 2.51 3.140(8) 127.1
N4 H42 O23 0.91 2.10 2.979(8) 162.4
N4 H43 O21 0.91 2.14 2.974(7) 152.1
N4 H43 O22 0.91 2.63 3.202(7) 121.2

loop_
_geom_torsion_atom_site_label_1
_geom_torsion_atom_site_label_2
_geom_torsion_atom_site_label_3
_geom_torsion_atom_site_label_4
_geom_torsion
C12 O1 C1 C2 179.6(6)
C3 O2 C2 C1 -179.3(6)
O1 C1 C2 O2 -69.7(8)
C2 O2 C3 C4 -179.6(6)
C5 O3 C4 C3 -175.3(6)
O2 C3 C4 O3 65.2(8)
C4 O3 C5 C6 -176.3(6)
C7 O4 C6 C5 177.7(6)
O3 C5 C6 O4 -66.2(8)
C6 O4 C7 C8 178.4(7)
C9 O5 C8 C7 177.0(6)
O4 C7 C8 O5 68.9(9)
C8 O5 C9 C10 172.1(6)
C11 O6 C10 C9 -178.9(7)
O5 C9 C10 O6 -64.4(8)
C10 O6 C11 C12 -173.9(7)
C1 O1 C12 C11 171.9(6)
O6 C11 C12 O1 71.1(8)
C24 O7 C13 C14 -70.9(12)
C15 O8 C14 C13 -175.6(8)
O7 C13 C14 O8 -59.8(12)
C14 O8 C15 C16 -168.6(8)
C17 O9 C16 C15 172.8(8)
O8 C15 C16 O9 69.1(10)
C16 O9 C17 C18 178.7(8)
C19 O10 C18 C17 -174.5(7)
O9 C17 C18 O10 -65.4(10)
C18 O10 C19 C20 -177.4(7)
C21 O11 C20 C19 -171.9(6)
O10 C19 C20 O11 67.1(8)
C20 O11 C21 C22 -177.7(6)
C23 O12 C22 C21 177.9(7)
O11 C21 C22 O12 -60.1(8)
C22 O12 C23 C24 -164.6(7)
C13 O7 C24 C23 -167.7(8)
O12 C23 C24 O7 -59.5(9)
C36 O13 C25 C26 -161.5(7)
C27 O14 C26 C25 176.9(6)
O13 C25 C26 O14 -57.8(8)
C26 O14 C27 C28 -175.4(6)
C29 O15 C28 C27 -159.2(7)
O14 C27 C28 O15 66.9(8)
C28 O15 C29 C30 -177.3(7)
C31 O16 C30 C29 -169.5(7)
O15 C29 C30 O16 -62.1(10)
C30 O16 C31 C32 -173.0(7)
C33 O17 C32 C31 173.5(7)
O16 C31 C32 O17 63.7(9)
C32 O17 C33 C34 68.1(9)
C35 O18 C34 C33 -163.3(7)
O17 C33 C34 O18 65.1(9)
C34 O18 C35 C36 -174.5(7)
C25 O13 C36 C35 -164.0(7)
O18 C35 C36 O13 -58.3(11)
C48 O19 C37 C38 -171.0(6)
C39 O20 C38 C37 172.4(6)
O19 C37 C38 O20 -69.5(8)
C38 O20 C39 C40 177.0(6)
C41 O21 C40 C39 -169.9(7)
O20 C39 C40 O21 64.8(8)
C40 O21 C41 C42 -178.5(7)
C43 O22 C42 C41 178.0(7)
O21 C41 C42 O22 -67.2(9)
C42 O22 C43 C44 -174.6(7)
C45 O23 C44 C43 174.1(8)
O22 C43 C44 O23 70.7(9)
C44 O23 C45 C46 170.4(7)
C47 O24 C46 C45 178.9(7)
O23 C45 C46 O24 -68.1(9)
C46 O24 C47 C48 -173.8(7)
C37 O19 C48 C47 179.6(6)
O24 C47 C48 O19 67.7(8)
